data_7242986
loop_
_publ_author_name
'Kikuchi, Yusuke'
'Matsumoto, Shinya'

_publ_section_title
;
 Chlorinated diketopyrrolopyrrole dye exhibits a three-step polymorphic
 transition with thermosalient effects
;
_journal_issue 34
_journal_name_full CrystEngComm
_journal_page_first 5882
_journal_page_last 5890
_journal_paper_doi 10.1039/D1CE00454A
_journal_volume 23
_journal_year 2021
_chemical_formula_moiety 'C21 H16 Cl2 N2 O2'
_chemical_formula_sum 'C21 H16 Cl2 N2 O2'
_chemical_formula_weight 399.26
_space_group_crystal_system triclinic
_space_group_IT_number 2
_space_group_name_Hall '-P 1'
_space_group_name_H-M_alt 'P -1'
_atom_sites_solution_hydrogens geom
_audit_creation_date 2021-03-19
_audit_creation_method
;
Olex2 1.2
(compiled 2018.05.29 svn.r3508 for OlexSys, GUI svn.r5506)
;
_audit_update_record
;
2021-03-26 deposited with the CCDC.	2021-06-04 downloaded from the CCDC.
;
_cell_angle_alpha 63.157(4)
_cell_angle_beta 70.317(3)
_cell_angle_gamma 80.642(3)
_cell_formula_units_Z 2
_cell_length_a 10.0975(3)
_cell_length_b 10.1452(4)
_cell_length_c 10.8422(5)
_cell_measurement_reflns_used 4976
_cell_measurement_temperature 223(2)
_cell_measurement_theta_max 72.0830
_cell_measurement_theta_min 4.6470
_cell_volume 933.03(7)
_computing_cell_refinement 'CrysAlisPro 1.171.39.46e (Rigaku OD, 2018)'
_computing_data_collection 'CrysAlisPro 1.171.39.46e (Rigaku OD, 2018)'
_computing_data_reduction 'CrysAlisPro 1.171.39.46e (Rigaku OD, 2018)'
_computing_molecular_graphics 'Olex2 (Dolomanov et al., 2009)'
_computing_publication_material 'Olex2 (Dolomanov et al., 2009)'
_computing_structure_refinement 'ShelXL (Sheldrick, 2015)'
_computing_structure_solution 'SHELXT 2014/4 (Sheldrick, 2014)'
_diffrn_ambient_temperature 223(2)
_diffrn_detector 'Hybrid Pixel Array Detector'
_diffrn_measured_fraction_theta_full 0.994
_diffrn_measured_fraction_theta_max 0.956
_diffrn_measurement_details
;
List of Runs (angles in degrees, time in seconds):

  # Type    Start    End  Width  t~exp~   \w     \q     \k     \f   Frames
#--------------------------------------------------------------------------
  1  \w    -59.00  -3.00   0.50    0.99    --    0.00 -23.00 117.00  112
  2  \w     24.00  68.00   0.50    3.94    --   92.40 -23.00 117.00   88
  3  \w    119.00 179.00   0.50    3.94    --   92.40  23.00 -76.00  120
  4  \w     84.00 112.00   0.50    3.94    --   92.40  23.00 -76.00   56
  5  \w     31.00  87.00   0.50    0.99    --    0.00  77.00-120.00  112
  6  \w     50.00  88.00   0.50    0.99    --    0.00  23.00 -76.00   76
  7  \w    -77.00 -52.00   0.50    0.99    --    0.00 -57.00 -60.00   50
  8  \w     -1.00  24.00   0.50    0.99    --    0.00  77.00-120.00   50
  9  \w    -45.00  22.00   0.50    0.99    --    0.00 -57.00 -60.00  134
 10  \w      9.00  34.00   0.50    0.99    --    0.00  38.00 120.00   50
 11  \w      5.00 114.00   0.50    3.94    --   92.40 -61.00-150.00  218
 12  \w     67.00 106.00   0.50    3.94    --   92.40 -45.00 -60.00   78
 13  \w      5.00 124.00   0.50    3.94    --   92.40 -82.00-150.00  238
 14  \w     73.00 100.00   0.50    3.94    --   92.40 -82.00-180.00   54
 15  \w     78.00 103.00   0.50    3.94    --   92.40 -82.00-120.00   50
 16  \w     64.00 159.00   0.50    3.94    --   92.40  77.00  30.00  190
 17  \w     10.00 115.00   0.50    3.94    --   92.40 -61.00  60.00  210
 18  \w     57.00 122.00   0.50    3.94    --   92.40 -82.00 -60.00  130
 19  \w      4.00 116.00   0.50    3.94    --   92.40 -15.00-120.00  224
 20  \w     24.00  65.00   0.50    3.94    --   92.40 -45.00 -60.00   82
 21  \w    133.00 182.00   0.50    3.94    --   92.40  30.00-180.00   98
 22  \w     83.00 108.00   0.50    3.94    --   92.40  30.00-180.00   50
 23  \w     61.00  86.00   0.50    3.94    --   92.40 -77.00  60.00   50
 24  \w     97.00 122.00   0.50    3.94    --   92.40 -77.00  60.00   50
 25  \w     70.00 119.00   0.50    3.94    --   92.40 -82.00  90.00   98
 26  \w      5.00  30.00   0.50    3.94    --   92.40 -82.00  90.00   50
 27  \w     16.00 112.00   0.50    3.94    --   92.40 -45.00  60.00  192
 28  \w     75.00 100.00   0.50    3.94    --   92.40 -82.00   0.00   50
 29  \w     57.00  84.00   0.50    3.94    --   92.40 -77.00   0.00   54
;
_diffrn_measurement_device 'four-circle diffractometer'
_diffrn_measurement_device_type 'XtaLAB AFC12 (RINC): Kappa dual home/near'
_diffrn_measurement_method '\w scans'
_diffrn_orient_matrix_type 'CrysAlisPro convention (1999,Acta A55,543-557)'
_diffrn_orient_matrix_UB_11 0.0452368000
_diffrn_orient_matrix_UB_12 0.0160101000
_diffrn_orient_matrix_UB_13 -0.1566887000
_diffrn_orient_matrix_UB_21 0.0173801000
_diffrn_orient_matrix_UB_22 0.1674816000
_diffrn_orient_matrix_UB_23 -0.0574603000
_diffrn_orient_matrix_UB_31 0.1546328000
_diffrn_orient_matrix_UB_32 -0.0257428000
_diffrn_orient_matrix_UB_33 -0.0000272000
_diffrn_radiation_monochromator mirror
_diffrn_radiation_probe x-ray
_diffrn_radiation_type CuK\a
_diffrn_radiation_wavelength 1.54184
_diffrn_reflns_av_R_equivalents 0.0386
_diffrn_reflns_av_unetI/netI 0.0368
_diffrn_reflns_Laue_measured_fraction_full 0.994
_diffrn_reflns_Laue_measured_fraction_max 0.956
_diffrn_reflns_limit_h_max 12
_diffrn_reflns_limit_h_min -10
_diffrn_reflns_limit_k_max 12
_diffrn_reflns_limit_k_min -12
_diffrn_reflns_limit_l_max 13
_diffrn_reflns_limit_l_min -13
_diffrn_reflns_number 10831
_diffrn_reflns_point_group_measured_fraction_full 0.994
_diffrn_reflns_point_group_measured_fraction_max 0.956
_diffrn_reflns_theta_full 67.684
_diffrn_reflns_theta_max 73.424
_diffrn_reflns_theta_min 4.651
_diffrn_source 'micro-focus sealed X-ray tube'
_diffrn_source_type 'Rigaku (Cu) X-ray Source'
_exptl_absorpt_coefficient_mu 3.287
_exptl_absorpt_correction_T_max 1.00000
_exptl_absorpt_correction_T_min 0.52496
_exptl_absorpt_correction_type multi-scan
_exptl_absorpt_process_details
;
CrysAlisPro 1.171.39.46e (Rigaku Oxford Diffraction, 2018)
Empirical absorption correction using spherical harmonics,
 implemented in SCALE3 ABSPACK scaling algorithm.
;
_exptl_crystal_density_diffrn 1.421
_exptl_crystal_description plate
_exptl_crystal_F_000 412
_exptl_crystal_size_max 0.483
_exptl_crystal_size_mid 0.186
_exptl_crystal_size_min 0.033
_refine_diff_density_max 0.265
_refine_diff_density_min -0.348
_refine_diff_density_rms 0.045
_refine_ls_extinction_method none
_refine_ls_goodness_of_fit_ref 1.082
_refine_ls_hydrogen_treatment constr
_refine_ls_matrix_type full
_refine_ls_number_parameters 245
_refine_ls_number_reflns 3606
_refine_ls_number_restraints 0
_refine_ls_restrained_S_all 1.082
_refine_ls_R_factor_all 0.0556
_refine_ls_R_factor_gt 0.0452
_refine_ls_shift/su_max 0.001
_refine_ls_shift/su_mean 0.000
_refine_ls_structure_factor_coef Fsqd
_refine_ls_weighting_details 'w=1/[\s^2^(Fo^2^)+(0.0700P)^2^+0.1908P] where P=(Fo^2^+2Fc^2^)/3'
_refine_ls_weighting_scheme calc
_refine_ls_wR_factor_gt 0.1278
_refine_ls_wR_factor_ref 0.1359
_reflns_Friedel_coverage 0.000
_reflns_number_gt 2863
_reflns_number_total 3606
_reflns_threshold_expression 'I > 2\s(I)'
_cod_data_source_file d1ce00454a3.cif
_cod_data_source_block prm3_turnorange
_cod_depositor_comments 'Adding full bibliography for 7242983--7242986.cif.'
_cod_database_code 7242986
_shelx_shelxl_version_number 2018/3
_chemical_oxdiff_formula C21H16O2N2Cl2
_shelx_space_group_comment
;
The symmetry employed for this shelxl refinement is uniquely defined
by the following loop, which should always be used as a source of
symmetry information in preference to the above space-group names.
They are only intended as comments.
;
_reflns_odcompleteness_completeness 99.64
_reflns_odcompleteness_iscentric 1
_reflns_odcompleteness_theta 66.97
_olex2_refinement_description
;
1. Fixed Uiso
 At 1.2 times of:
  All C(H) groups, All C(H,H) groups, All N(H) groups
 At 1.5 times of:
  All C(H,H,H) groups
2.a Secondary CH2 refined with riding coordinates:
 C25(H25a,H25b), C26(H26a,H26b)
2.b Aromatic/amide H refined with riding coordinates:
 N6(H6), C21(H21), C10(H10), C14(H14), C20(H20), C18(H18), C11(H11), C17(H17),
 C13(H13)
2.c Idealised Me refined as rotating group:
 C27(H27a,H27b,H27c)
;
_olex2_submission_special_instructions 'No special instructions were received'
_oxdiff_exptl_absorpt_empirical_details
;
Empirical correction (ABSPACK) includes:
- Absorption correction using spherical harmonics
- Frame scaling
;
_oxdiff_exptl_absorpt_empirical_full_max 1.986
_oxdiff_exptl_absorpt_empirical_full_min 0.505

loop_
_space_group_symop_operation_xyz
'x, y, z'
'-x, -y, -z'

loop_
_atom_site_label
_atom_site_type_symbol
_atom_site_fract_x
_atom_site_fract_y
_atom_site_fract_z
_atom_site_U_iso_or_equiv
_atom_site_adp_type
_atom_site_occupancy
_atom_site_site_symmetry_order
_atom_site_calc_flag
_atom_site_refinement_flags_posn
_atom_site_refinement_flags_adp
_atom_site_refinement_flags_occupancy
_atom_site_disorder_assembly
_atom_site_disorder_group
Cl22 Cl 0.01359(8) 1.09498(8) 0.77357(8) 0.0749(2) Uani 1 1 d . . . . .
Cl15 Cl 0.62075(10) 0.11829(8) 0.00262(9) 0.0882(3) Uani 1 1 d . . . . .
O24 O 0.15086(15) 0.44114(19) 0.38067(18) 0.0588(4) Uani 1 1 d . . . . .
O23 O 0.56988(15) 0.79414(18) 0.36967(17) 0.0569(4) Uani 1 1 d . . . . .
N6 N 0.13880(17) 0.61184(19) 0.47124(18) 0.0464(4) Uani 1 1 d . . . . .
H6 H 0.049177 0.609902 0.510644 0.056 Uiso 1 1 calc R . . . .
N2 N 0.58092(16) 0.6255(2) 0.27579(18) 0.0464(4) Uani 1 1 d . . . . .
C8 C 0.3554(2) 0.5636(2) 0.3543(2) 0.0450(4) Uani 1 1 d . . . . .
C4 C 0.3627(2) 0.6716(2) 0.4015(2) 0.0447(4) Uani 1 1 d . . . . .
C16 C 0.1750(2) 0.7953(2) 0.5488(2) 0.0445(4) Uani 1 1 d . . . . .
C5 C 0.2279(2) 0.7003(2) 0.4743(2) 0.0442(4) Uani 1 1 d . . . . .
C9 C 0.5289(2) 0.4318(2) 0.2125(2) 0.0466(4) Uani 1 1 d . . . . .
C1 C 0.4887(2) 0.5353(2) 0.2794(2) 0.0448(4) Uani 1 1 d . . . . .
C3 C 0.5097(2) 0.7117(2) 0.3530(2) 0.0466(5) Uani 1 1 d . . . . .
C21 C 0.0313(2) 0.8031(2) 0.6180(2) 0.0500(5) Uani 1 1 d . . . . .
H21 H -0.031835 0.746330 0.617280 0.060 Uiso 1 1 calc R . . . .
C7 C 0.2099(2) 0.5266(2) 0.3976(2) 0.0474(5) Uani 1 1 d . . . . .
C10 C 0.6353(2) 0.4613(3) 0.0816(2) 0.0510(5) Uani 1 1 d . . . . .
H10 H 0.687611 0.546885 0.037309 0.061 Uiso 1 1 calc R . . . .
C25 C 0.7345(2) 0.6109(2) 0.2376(2) 0.0489(5) Uani 1 1 d . . . . .
H25A H 0.760959 0.516447 0.233154 0.059 Uiso 1 1 calc R . . . .
H25B H 0.763961 0.609154 0.314731 0.059 Uiso 1 1 calc R . . . .
C14 C 0.4527(2) 0.3023(2) 0.2776(2) 0.0526(5) Uani 1 1 d . . . . .
H14 H 0.381518 0.280929 0.364759 0.063 Uiso 1 1 calc R . . . .
C19 C 0.0768(2) 0.9796(2) 0.6873(2) 0.0530(5) Uani 1 1 d . . . . .
C20 C -0.0173(2) 0.8950(3) 0.6874(2) 0.0546(5) Uani 1 1 d . . . . .
H20 H -0.112724 0.899673 0.733942 0.065 Uiso 1 1 calc R . . . .
C18 C 0.2197(2) 0.9725(3) 0.6220(3) 0.0553(5) Uani 1 1 d . . . . .
H18 H 0.282063 1.028435 0.624731 0.066 Uiso 1 1 calc R . . . .
C11 C 0.6642(2) 0.3654(3) 0.0169(2) 0.0562(5) Uani 1 1 d . . . . .
H11 H 0.734597 0.386360 -0.070744 0.067 Uiso 1 1 calc R . . . .
C17 C 0.2683(2) 0.8806(2) 0.5523(2) 0.0509(5) Uani 1 1 d . . . . .
H17 H 0.364081 0.875475 0.507374 0.061 Uiso 1 1 calc R . . . .
C12 C 0.5871(3) 0.2382(3) 0.0844(3) 0.0580(6) Uani 1 1 d . . . . .
C26 C 0.8144(2) 0.7309(3) 0.0960(2) 0.0527(5) Uani 1 1 d . . . . .
H26A H 0.800635 0.824415 0.103065 0.063 Uiso 1 1 calc R . . . .
H26B H 0.779782 0.741543 0.018591 0.063 Uiso 1 1 calc R . . . .
C13 C 0.4817(3) 0.2055(3) 0.2144(3) 0.0604(6) Uani 1 1 d . . . . .
H13 H 0.430824 0.118948 0.258773 0.073 Uiso 1 1 calc R . . . .
C27 C 0.9699(2) 0.6896(3) 0.0630(3) 0.0609(6) Uani 1 1 d . . . . .
H27A H 1.023339 0.772764 -0.016078 0.091 Uiso 1 1 calc GR . . . .
H27B H 0.985118 0.608255 0.037070 0.091 Uiso 1 1 calc GR . . . .
H27C H 0.999332 0.661564 0.147041 0.091 Uiso 1 1 calc GR . . . .

loop_
_atom_site_aniso_label
_atom_site_aniso_U_11
_atom_site_aniso_U_22
_atom_site_aniso_U_33
_atom_site_aniso_U_23
_atom_site_aniso_U_13
_atom_site_aniso_U_12
Cl22 0.0821(5) 0.0754(4) 0.0907(5) -0.0591(4) -0.0246(4) 0.0080(3)
Cl15 0.1158(6) 0.0785(5) 0.0894(5) -0.0587(4) -0.0307(4) 0.0197(4)
O24 0.0393(8) 0.0797(11) 0.0761(10) -0.0545(9) -0.0053(7) -0.0107(7)
O23 0.0441(8) 0.0702(10) 0.0674(9) -0.0394(8) -0.0099(7) -0.0131(7)
N6 0.0325(8) 0.0589(10) 0.0556(9) -0.0338(8) -0.0070(7) -0.0050(7)
N2 0.0324(8) 0.0596(10) 0.0504(9) -0.0285(8) -0.0070(7) -0.0050(7)
C8 0.0360(10) 0.0554(11) 0.0492(10) -0.0293(9) -0.0077(8) -0.0049(8)
C4 0.0365(10) 0.0541(11) 0.0483(10) -0.0275(9) -0.0082(8) -0.0055(8)
C16 0.0431(10) 0.0480(10) 0.0462(10) -0.0233(9) -0.0129(8) -0.0013(8)
C5 0.0401(10) 0.0497(11) 0.0464(10) -0.0234(9) -0.0113(8) -0.0044(8)
C9 0.0368(9) 0.0564(12) 0.0510(11) -0.0277(9) -0.0126(8) 0.0013(8)
C1 0.0369(10) 0.0530(11) 0.0459(10) -0.0233(9) -0.0095(8) -0.0036(8)
C3 0.0383(10) 0.0548(11) 0.0487(10) -0.0234(9) -0.0116(8) -0.0053(9)
C21 0.0433(11) 0.0588(12) 0.0548(12) -0.0316(10) -0.0100(9) -0.0064(9)
C7 0.0374(10) 0.0601(12) 0.0512(11) -0.0315(10) -0.0077(8) -0.0056(9)
C10 0.0377(10) 0.0659(13) 0.0544(12) -0.0315(10) -0.0105(9) -0.0020(9)
C25 0.0339(10) 0.0616(12) 0.0532(11) -0.0254(10) -0.0127(8) -0.0037(9)
C14 0.0481(11) 0.0572(12) 0.0524(11) -0.0261(10) -0.0100(9) -0.0028(9)
C19 0.0598(13) 0.0530(12) 0.0547(12) -0.0303(10) -0.0188(10) 0.0037(10)
C20 0.0477(12) 0.0632(13) 0.0584(12) -0.0346(11) -0.0110(10) 0.0005(10)
C18 0.0569(13) 0.0561(12) 0.0645(13) -0.0321(11) -0.0204(11) -0.0065(10)
C11 0.0391(11) 0.0783(15) 0.0584(13) -0.0404(12) -0.0110(9) 0.0075(10)
C17 0.0448(11) 0.0553(12) 0.0587(12) -0.0296(10) -0.0138(9) -0.0032(9)
C12 0.0587(13) 0.0623(14) 0.0641(13) -0.0377(11) -0.0239(11) 0.0151(11)
C26 0.0385(10) 0.0605(13) 0.0573(12) -0.0255(10) -0.0098(9) -0.0051(9)
C13 0.0664(15) 0.0543(13) 0.0644(14) -0.0276(11) -0.0204(11) -0.0019(11)
C27 0.0398(11) 0.0721(15) 0.0694(14) -0.0368(12) -0.0034(10) -0.0047(10)

loop_
_atom_type_symbol
_atom_type_description
_atom_type_scat_dispersion_real
_atom_type_scat_dispersion_imag
_atom_type_scat_source
C C 0.0181 0.0091 'International Tables Vol C Tables 4.2.6.8 and 6.1.1.4'
H H 0.0000 0.0000 'International Tables Vol C Tables 4.2.6.8 and 6.1.1.4'
Cl Cl 0.3639 0.7018 'International Tables Vol C Tables 4.2.6.8 and 6.1.1.4'
N N 0.0311 0.0180 'International Tables Vol C Tables 4.2.6.8 and 6.1.1.4'
O O 0.0492 0.0322 'International Tables Vol C Tables 4.2.6.8 and 6.1.1.4'

loop_
_geom_angle_atom_site_label_1
_geom_angle_atom_site_label_2
_geom_angle_atom_site_label_3
_geom_angle
_geom_angle_site_symmetry_1
_geom_angle_site_symmetry_3
_geom_angle_publ_flag
C5 N6 H6 123.6 . . ?
C5 N6 C7 112.84(16) . . ?
C7 N6 H6 123.6 . . ?
C1 N2 C3 111.51(15) . . ?
C1 N2 C25 126.64(17) . . ?
C3 N2 C25 119.74(16) . . ?
C4 C8 C7 108.25(17) . . ?
C1 C8 C4 109.35(17) . . ?
C1 C8 C7 142.34(19) . . ?
C8 C4 C3 107.77(17) . . ?
C5 C4 C8 108.55(17) . . ?
C5 C4 C3 143.67(19) . . ?
C21 C16 C5 121.04(18) . . ?
C17 C16 C5 119.95(18) . . ?
C17 C16 C21 119.01(19) . . ?
N6 C5 C16 121.56(17) . . ?
C4 C5 N6 106.44(17) . . ?
C4 C5 C16 131.96(18) . . ?
C10 C9 C1 122.71(19) . . ?
C14 C9 C1 118.68(18) . . ?
C14 C9 C10 118.50(19) . . ?
N2 C1 C9 125.05(17) . . ?
C8 C1 N2 107.51(17) . . ?
C8 C1 C9 127.43(18) . . ?
O23 C3 N2 123.21(18) . . ?
O23 C3 C4 132.9(2) . . ?
N2 C3 C4 103.83(16) . . ?
C16 C21 H21 119.9 . . ?
C20 C21 C16 120.23(19) . . ?
C20 C21 H21 119.9 . . ?
O24 C7 N6 123.60(18) . . ?
O24 C7 C8 132.50(19) . . ?
N6 C7 C8 103.89(16) . . ?
C9 C10 H10 119.5 . . ?
C11 C10 C9 121.1(2) . . ?
C11 C10 H10 119.5 . . ?
N2 C25 H25A 108.4 . . ?
N2 C25 H25B 108.4 . . ?
N2 C25 C26 115.49(18) . . ?
H25A C25 H25B 107.5 . . ?
C26 C25 H25A 108.4 . . ?
C26 C25 H25B 108.4 . . ?
C9 C14 H14 119.6 . . ?
C13 C14 C9 120.8(2) . . ?
C13 C14 H14 119.6 . . ?
C20 C19 Cl22 118.81(18) . . ?
C20 C19 C18 121.5(2) . . ?
C18 C19 Cl22 119.67(17) . . ?
C21 C20 H20 120.2 . . ?
C19 C20 C21 119.6(2) . . ?
C19 C20 H20 120.2 . . ?
C19 C18 H18 120.6 . . ?
C19 C18 C17 118.9(2) . . ?
C17 C18 H18 120.6 . . ?
C10 C11 H11 120.6 . . ?
C12 C11 C10 118.9(2) . . ?
C12 C11 H11 120.6 . . ?
C16 C17 H17 119.6 . . ?
C18 C17 C16 120.8(2) . . ?
C18 C17 H17 119.6 . . ?
C11 C12 Cl15 119.25(18) . . ?
C11 C12 C13 121.4(2) . . ?
C13 C12 Cl15 119.4(2) . . ?
C25 C26 H26A 109.9 . . ?
C25 C26 H26B 109.9 . . ?
C25 C26 C27 108.92(19) . . ?
H26A C26 H26B 108.3 . . ?
C27 C26 H26A 109.9 . . ?
C27 C26 H26B 109.9 . . ?
C14 C13 C12 119.4(2) . . ?
C14 C13 H13 120.3 . . ?
C12 C13 H13 120.3 . . ?
C26 C27 H27A 109.5 . . ?
C26 C27 H27B 109.5 . . ?
C26 C27 H27C 109.5 . . ?
H27A C27 H27B 109.5 . . ?
H27A C27 H27C 109.5 . . ?
H27B C27 H27C 109.5 . . ?

loop_
_geom_bond_atom_site_label_1
_geom_bond_atom_site_label_2
_geom_bond_distance
_geom_bond_site_symmetry_2
_geom_bond_publ_flag
Cl22 C19 1.731(2) . ?
Cl15 C12 1.737(2) . ?
O24 C7 1.235(2) . ?
O23 C3 1.216(2) . ?
N6 H6 0.8600 . ?
N6 C5 1.388(2) . ?
N6 C7 1.392(2) . ?
N2 C1 1.388(3) . ?
N2 C3 1.426(3) . ?
N2 C25 1.465(2) . ?
C8 C4 1.423(3) . ?
C8 C1 1.379(3) . ?
C8 C7 1.441(3) . ?
C4 C5 1.385(3) . ?
C4 C3 1.457(3) . ?
C16 C5 1.453(3) . ?
C16 C21 1.399(3) . ?
C16 C17 1.398(3) . ?
C9 C1 1.465(3) . ?
C9 C10 1.397(3) . ?
C9 C14 1.393(3) . ?
C21 H21 0.9300 . ?
C21 C20 1.383(3) . ?
C10 H10 0.9300 . ?
C10 C11 1.382(3) . ?
C25 H25A 0.9700 . ?
C25 H25B 0.9700 . ?
C25 C26 1.513(3) . ?
C14 H14 0.9300 . ?
C14 C13 1.378(3) . ?
C19 C20 1.379(3) . ?
C19 C18 1.383(3) . ?
C20 H20 0.9300 . ?
C18 H18 0.9300 . ?
C18 C17 1.385(3) . ?
C11 H11 0.9300 . ?
C11 C12 1.378(3) . ?
C17 H17 0.9300 . ?
C12 C13 1.382(3) . ?
C26 H26A 0.9700 . ?
C26 H26B 0.9700 . ?
C26 C27 1.521(3) . ?
C13 H13 0.9300 . ?
C27 H27A 0.9600 . ?
C27 H27B 0.9600 . ?
C27 H27C 0.9600 . ?
